data_1562194
loop_
_publ_author_name
'Moetakef, Pouya'
'Larson, Amber M.'
'Hodges, Brenna C.'
'Zavalij, Peter'
'Gaskell, Karen J.'
'Piccoli, Philip M.'
'Rodriguez, Efrain E.'

_publ_section_title
;
 Synthesis and crystal chemistry of microporous titanates K (Ti,M)8O16
 where M=Sc--Ni
;
_journal_name_full 'Journal of Solid State Chemistry'
_journal_page_first 45
_journal_page_last 53
_journal_paper_doi 10.1016/j.jssc.2014.08.012
_journal_volume 220
_journal_year 2014
_chemical_compound_source Synthesized
_chemical_formula_sum 'Co0.73 K1.47 O16 Ti7.27'
_chemical_formula_weight 704.65
_space_group_crystal_system tetragonal
_space_group_IT_number 87
_space_group_name_Hall '-I 4'
_space_group_name_H-M_alt 'I 4/m'
_space_group_ssg_IT_number 87
_symmetry_cell_setting tetragonal
_symmetry_Int_Tables_number 87
_symmetry_space_group_name_H-M 'I 4/m'
_cell_angle_alpha 90
_cell_angle_beta 90
_cell_angle_gamma 90
_cell_formula_units_Z 1
_cell_length_a 10.15689(11)
_cell_length_b 10.15689(11)
_cell_length_c 2.964780(36)
_cell_measurement_temperature 300
_cell_volume 305.854(6)
_computing_cell_refinement 'Bruker AXS TOPAS 4.2'
_computing_structure_refinement 'Bruker AXS TOPAS 4.2'
_diffrn_ambient_temperature 300
_diffrn_measurement_device_type 'Bruker D8'
_diffrn_radiation_probe x-ray
_diffrn_radiation_type 'Cu K\a'
_diffrn_radiation_wavelength 1.5418
_diffrn_reflns_limit_h_max 12
_diffrn_reflns_limit_h_min 0
_diffrn_reflns_limit_k_max 12
_diffrn_reflns_limit_k_min 0
_diffrn_reflns_limit_l_max 3
_diffrn_reflns_limit_l_min 0
_diffrn_source 'Sealed X-ray tube'
_exptl_absorpt_coefficient_mu 51.398
_exptl_crystal_colour Brown
_exptl_crystal_density_diffrn 3.826
_pd_char_colour Brown
_pd_meas_2theta_range_inc 0.0092
_pd_meas_2theta_range_max 140
_pd_meas_2theta_range_min 7
_pd_meas_number_of_points 14449
_pd_proc_2theta_range_inc 0.0092
_pd_proc_2theta_range_max 140
_pd_proc_2theta_range_min 7
_pd_proc_ls_background_function
;   One on X                                 112160(460)
   Chebychev polynomial, Coefficient  0      -1681(14)
                                      1      3051(18)
                                      2      -1558(11)
                                      3      812.6(65)
                                      4      -380.7(40)
                                      5      153.4(21)
                                      6      -55.2(14)
;
_pd_proc_ls_pref_orient_corr '(Dir 1 : 0 0 1)     1.0582(20)'
_pd_proc_ls_prof_R_factor 3.159
_pd_proc_ls_prof_wR_expected 2.566
_pd_proc_ls_prof_wR_factor 4.082
_refine_ls_goodness_of_fit_all 1.590
_refine_ls_number_constraints 6
_refine_ls_number_parameters 24
_refine_ls_R_I_factor 1.094
_cod_data_source_file JSSC-2014-220-45-1.cif
_cod_data_source_block KTCoO
_cod_depositor_comments
;
The following automatic conversions were performed:

data item '_geom_angle_publ_flag' value 'N' was changed to 'n' in
accordance with the built-in table derived from the CIF Core
dictionary named 'cif_core.dic' version 2.4.5 last updated on
2014-11-21 (20 times).

data item '_geom_bond_publ_flag' value 'N' was changed to 'n' in
accordance with the built-in table derived from the CIF Core
dictionary named 'cif_core.dic' version 2.4.5 last updated on
2014-11-21 (12 times).

Automatic conversion script
Id: cif_fix_values 8369 2020-08-20 11:38:08Z andrius 
;
_cod_original_cell_volume 305.8538(75)
_cod_original_sg_symbol_H-M I4/m
_cod_database_code 1562194

loop_
_space_group_symop_operation_xyz
'x, y, z'
'-x, -y, z'
'-y, x, z'
'y, -x, z'
'x+1/2, y+1/2, z+1/2'
'-x+1/2, -y+1/2, z+1/2'
'-y+1/2, x+1/2, z+1/2'
'y+1/2, -x+1/2, z+1/2'
'-x, -y, -z'
'x, y, -z'
'y, -x, -z'
'-y, x, -z'
'-x+1/2, -y+1/2, -z+1/2'
'x+1/2, y+1/2, -z+1/2'
'y+1/2, -x+1/2, -z+1/2'
'-y+1/2, x+1/2, -z+1/2'

loop_
_atom_site_label
_atom_site_type_symbol
_atom_site_symmetry_multiplicity
_atom_site_fract_x
_atom_site_fract_y
_atom_site_fract_z
_atom_site_occupancy
_atom_site_thermal_displace_type
_atom_site_B_iso_or_equiv
Ti1 Ti 8 0.64856(11) 0.16932(13) 0 0.909 Biso 0.287(17)
Co1 Co 8 0.64856(11) 0.16932(13) 0 0.091 Biso 0.287(17)
O1 O 8 0.66296(30) 0.04377(35) 0.5 1 Biso 0.287(17)
O2 O 8 0.65651(35) 0.29747(31) 0.5 1 Biso 0.287(17)
K1 K 4 0.5 0.5 0.157(11) 0.251(25) Biso 0.287(17)
K2 K 2 0.5 0.5 0 0.235(49) Biso 0.287(17)

loop_
_geom_angle_atom_site_label_1
_geom_angle_atom_site_label_2
_geom_angle_atom_site_label_3
_geom_angle
_geom_angle_publ_flag
Ti1 O1 O2 49.31(7) n
Ti1 O1 K1 39.0(4) n
Ti1 O1 K2 34.06(7) n
Ti1 O2 O1 48.85(7) n
Ti1 O2 K1 100.9(6) n
Ti1 O2 K2 93.42(6) n
Ti1 K1 O1 19.41(13) n
Ti1 K1 O2 31.50(11) n
Ti1 K1 K2 82.8(5) n
Ti1 K2 O1 17.35(1) n
Ti1 K2 O2 32.37(4) n
Ti1 K2 K1 90.0 n
K1 O1 O2 21.5(2) n
K1 O1 K2 5.1(4) n
K1 O2 O1 138.7(3) n
K1 O2 K2 8.3(6) n
K1 K2 O1 73.23(1) n
K1 K2 O2 60.31(3) n
K2 O1 O2 24.55(6) n
K2 O2 O1 134.48(10) n

loop_
_geom_bond_atom_site_label_1
_geom_bond_atom_site_label_2
_geom_bond_distance
_geom_bond_publ_flag
Ti1 O1 1.961(2) n
Ti1 O2 1.9744(23) n
O1 Ti1 1.961(2) n
O1 O2 2.578(4) n
O2 Ti1 1.9744(23) n
O2 O1 2.5777(48) n
O2 K1 2.792(11) n
O2 K2 2.9926(29) n
K1 K2 0.47(3) n
K1 O2 2.792(11) n
K2 K1 0.47(3) n
K2 O2 2.9926(29) n
